data_2106504
loop_
_publ_author_name
'Falck, L.'
'Lindqvist, O.'
'Mark, W.'

_publ_section_title
;
 The crystal structure of Cu Te O4
;
_journal_name_full 'Acta Crystallographica B (24,1968-38,1982)'
_journal_page_first 1450
_journal_page_last 1453
_journal_volume 34
_journal_year 1978
_chemical_formula_sum 'Cu O4 Te'
_chemical_name_systematic 'Cu Te O4'
_space_group_IT_number 14
_symmetry_space_group_name_Hall '-P 2yn'
_symmetry_space_group_name_H-M 'P 1 21/n 1'
_cell_angle_alpha 90
_cell_angle_beta 90
_cell_angle_gamma 90
_cell_formula_units_Z 4
_cell_length_a 5.5
_cell_length_b 10.327
_cell_length_c 4.704
_cell_volume 267.180
_citation_journal_id_ASTM ACBCAR
_cod_data_source_file Falck_ACBCAR_1978_250.cif
_cod_data_source_block Cu1O4Te1
_cod_original_cell_volume 267.1801
_cod_original_sg_symbol_Hall '-P 2ybc (x-z,y,z)'
_cod_original_formula_sum 'Cu1 O4 Te1'
_cod_database_code 2106504

loop_
_symmetry_equiv_pos_as_xyz
x,y,z
-x+1/2,y+1/2,-z+1/2
-x,-y,-z
x-1/2,-y-1/2,z-1/2

loop_
_atom_site_label
_atom_site_type_symbol
_atom_site_fract_x
_atom_site_fract_y
_atom_site_fract_z
_atom_site_occupancy
_atom_site_U_iso_or_equiv
Cu2 Cu+2 0.5 0 0.5 1 0.0
Cu1 Cu+2 0 0 0 1 0.0
O4 O-2 0.271 0.088 -0.164 1 0.0
O2 O-2 0.535 0.173 0.267 1 0.0
Te1 Te+6 0.2963 0.2489 0.0166 1 0.0
O1 O-2 0.537 0.32 0.768 1 0.0
O3 O-2 0.271 0.416 0.187 1 0.0
